data_4034376
loop_
_publ_author_name
'Potopnyk, Mykhaylo A.'
'Volyniuk, Dmytro'
'Luboradzki, Roman'
'Ceborska, Magdalena'
'Hladka, Iryna'
'Danyliv, Yan'
'Gra\<zulevi\<cius, Juozas Vidas'

_publ_section_title
;
 Application of the Suzuki-Miyaura Reaction for the Postfunctionalization
 of the Benzo[4,5]thiazolo[3,2- c][1,3,5,2]oxadiazaborinine Core: An
 Approach toward Fluorescent Dyes.
;
_journal_issue 9
_journal_name_full 'The Journal of organic chemistry'
_journal_page_first 5614
_journal_page_last 5626
_journal_paper_doi 10.1021/acs.joc.9b00566
_journal_volume 84
_journal_year 2019
_chemical_formula_sum 'C23 H17 B F2 N4 O S'
_chemical_formula_weight 446.28
_space_group_IT_number 14
_space_group_name_Hall '-P 2ybc'
_space_group_name_H-M_alt 'P 1 21/c 1'
_symmetry_cell_setting monoclinic
_symmetry_space_group_name_H-M 'P 1 21/c 1'
_atom_sites_solution_hydrogens geom
_atom_sites_solution_primary direct
_atom_sites_solution_secondary difmap
_audit_creation_method SHELXL-97
_cell_angle_alpha 90.00
_cell_angle_beta 113.696(4)
_cell_angle_gamma 90.00
_cell_formula_units_Z 4
_cell_length_a 14.8687(5)
_cell_length_b 9.9039(2)
_cell_length_c 14.7449(4)
_cell_measurement_reflns_used 3885
_cell_measurement_temperature 100.0(1)
_cell_measurement_theta_max 71.9169
_cell_measurement_theta_min 3.2705
_cell_volume 1988.24(11)
_computing_structure_refinement 'SHELXL-97 (Sheldrick, 2008)'
_diffrn_ambient_temperature 100.0(1)
_diffrn_measured_fraction_theta_full 0.970
_diffrn_measured_fraction_theta_max 0.970
_diffrn_measurement_device_type 'SuperNova, Dual, Cu at zero, Eos'
_diffrn_radiation_monochromator mirror
_diffrn_radiation_source 'SuperNova (Cu) X-ray Source'
_diffrn_radiation_type CuK\a
_diffrn_radiation_wavelength 1.54184
_diffrn_reflns_av_R_equivalents 0.0253
_diffrn_reflns_av_sigmaI/netI 0.0379
_diffrn_reflns_limit_h_max 18
_diffrn_reflns_limit_h_min -18
_diffrn_reflns_limit_k_max 10
_diffrn_reflns_limit_k_min -11
_diffrn_reflns_limit_l_max 18
_diffrn_reflns_limit_l_min -15
_diffrn_reflns_number 7042
_diffrn_reflns_theta_full 72.06
_diffrn_reflns_theta_max 72.06
_diffrn_reflns_theta_min 5.52
_exptl_absorpt_coefficient_mu 1.827
_exptl_absorpt_correction_T_max 1.00000
_exptl_absorpt_correction_T_min 0.72298
_exptl_absorpt_correction_type multi-scan
_exptl_absorpt_process_details
;
CrysAlisPro, Agilent Technologies,
Version 1.171.35.21b (release 03-02-2012 CrysAlis171 .NET)
(compiled Feb  3 2012,10:37:01)
Empirical absorption correction using spherical harmonics,
 implemented in SCALE3 ABSPACK scaling algorithm.
;
_exptl_crystal_colour yellow
_exptl_crystal_density_diffrn 1.491
_exptl_crystal_density_method 'not measured'
_exptl_crystal_description plate
_exptl_crystal_F_000 920
_exptl_crystal_size_max 0.15
_exptl_crystal_size_mid 0.15
_exptl_crystal_size_min 0.03
_refine_diff_density_max 0.289
_refine_diff_density_min -0.340
_refine_diff_density_rms 0.059
_refine_ls_extinction_method none
_refine_ls_goodness_of_fit_ref 1.035
_refine_ls_hydrogen_treatment mixed
_refine_ls_matrix_type full
_refine_ls_number_parameters 291
_refine_ls_number_reflns 3794
_refine_ls_number_restraints 0
_refine_ls_restrained_S_all 1.035
_refine_ls_R_factor_all 0.0476
_refine_ls_R_factor_gt 0.0385
_refine_ls_shift/su_max 0.001
_refine_ls_shift/su_mean 0.000
_refine_ls_structure_factor_coef Fsqd
_refine_ls_weighting_details 'calc w=1/[\s^2^(Fo^2^)+(0.0556P)^2^+0.7524P] where P=(Fo^2^+2Fc^2^)/3'
_refine_ls_weighting_scheme calc
_refine_ls_wR_factor_gt 0.0994
_refine_ls_wR_factor_ref 0.1045
_reflns_number_gt 3239
_reflns_number_total 3794
_reflns_threshold_expression >2\s(I)
_cod_data_source_file jo9b00566_si_005.cif
_cod_data_source_block mpc506_02
_cod_original_cell_volume 1988.24(9)
_cod_original_sg_symbol_H-M P21/c
_cod_database_code 4034376

loop_
_symmetry_equiv_pos_as_xyz
'x, y, z'
'-x, y+1/2, -z+1/2'
'-x, -y, -z'
'x, -y-1/2, z-1/2'

loop_
_atom_site_label
_atom_site_type_symbol
_atom_site_fract_x
_atom_site_fract_y
_atom_site_fract_z
_atom_site_U_iso_or_equiv
_atom_site_adp_type
_atom_site_occupancy
_atom_site_symmetry_multiplicity
_atom_site_calc_flag
_atom_site_refinement_flags
C1 C 0.09412(15) 0.8341(2) -0.43926(14) 0.0256(4) Uani 1 1 d .
H1A H 0.1488 0.8968 -0.4266 0.038 Uiso 1 1 calc R
H1B H 0.0319 0.8810 -0.4756 0.038 Uiso 1 1 calc R
H1C H 0.1002 0.7579 -0.4788 0.038 Uiso 1 1 calc R
C2 C 0.01920(15) 0.8276(2) -0.31494(15) 0.0302(5) Uani 1 1 d .
H2A H -0.0247 0.7515 -0.3202 0.045 Uiso 1 1 calc R
H2B H -0.0184 0.9014 -0.3578 0.045 Uiso 1 1 calc R
H2C H 0.0488 0.8590 -0.2461 0.045 Uiso 1 1 calc R
C3 C 0.16746(13) 0.69680(18) -0.28907(13) 0.0193(4) Uani 1 1 d .
C4 C 0.16252(14) 0.63302(19) -0.20484(13) 0.0198(4) Uani 1 1 d .
H4 H 0.1091 0.6521 -0.1871 0.024 Uiso 1 1 calc R
C5 C 0.23413(13) 0.54407(19) -0.14895(13) 0.0184(4) Uani 1 1 d .
H5 H 0.2289 0.5016 -0.0935 0.022 Uiso 1 1 calc R
C6 C 0.31490(13) 0.51456(18) -0.17190(12) 0.0165(4) Uani 1 1 d .
C7 C 0.32098(13) 0.57940(18) -0.25352(13) 0.0182(4) Uani 1 1 d .
H7 H 0.3757 0.5619 -0.2695 0.022 Uiso 1 1 calc R
C8 C 0.24949(14) 0.66814(19) -0.31132(13) 0.0204(4) Uani 1 1 d .
H8 H 0.2554 0.7104 -0.3665 0.025 Uiso 1 1 calc R
C9 C 0.38925(12) 0.41852(18) -0.11336(12) 0.0158(4) Uani 1 1 d .
C10 C 0.44982(13) 0.26619(18) 0.01178(12) 0.0151(4) Uani 1 1 d .
C11 C 0.55802(13) 0.10923(18) 0.13666(13) 0.0154(4) Uani 1 1 d .
C12 C 0.59440(13) 0.15093(17) 0.06812(12) 0.0154(4) Uani 1 1 d .
C13 C 0.68454(13) 0.10270(18) 0.07309(13) 0.0180(4) Uani 1 1 d .
H13 H 0.7103 0.1309 0.0267 0.022 Uiso 1 1 calc R
C14 C 0.73506(13) 0.01226(18) 0.14805(13) 0.0183(4) Uani 1 1 d .
H14 H 0.7964 -0.0219 0.1524 0.022 Uiso 1 1 calc R
C15 C 0.69891(12) -0.03070(17) 0.21772(12) 0.0151(4) Uani 1 1 d .
C16 C 0.60906(12) 0.01902(17) 0.21219(12) 0.0149(4) Uani 1 1 d .
H16 H 0.5834 -0.0081 0.2589 0.018 Uiso 1 1 calc R
C17 C 0.75360(12) -0.13056(17) 0.29550(13) 0.0157(4) Uani 1 1 d .
C18 C 0.81377(13) -0.22791(18) 0.27900(13) 0.0176(4) Uani 1 1 d .
H18 H 0.8218 -0.2271 0.2183 0.021 Uiso 1 1 calc R
C19 C 0.86179(13) -0.32528(18) 0.34920(13) 0.0189(4) Uani 1 1 d .
H19 H 0.9025 -0.3903 0.3369 0.023 Uiso 1 1 calc R
C20 C 0.84960(12) -0.32679(18) 0.43824(13) 0.0162(4) Uani 1 1 d .
C21 C 0.79099(12) -0.22969(18) 0.45663(13) 0.0170(4) Uani 1 1 d .
H21 H 0.7833 -0.2305 0.5175 0.020 Uiso 1 1 calc R
C22 C 0.74408(12) -0.13219(18) 0.38612(12) 0.0157(4) Uani 1 1 d .
H22 H 0.7050 -0.0656 0.3994 0.019 Uiso 1 1 calc R
C23 C 0.89368(13) -0.43066(19) 0.51094(13) 0.0187(4) Uani 1 1 d .
B1 B 0.54495(15) 0.3052(2) -0.09195(15) 0.0165(4) Uani 1 1 d .
N1 N 0.09621(12) 0.78471(17) -0.34565(12) 0.0242(4) Uani 1 1 d .
N2 N 0.37611(11) 0.34814(15) -0.04331(11) 0.0172(3) Uani 1 1 d .
N3 N 0.53169(10) 0.24112(15) -0.00198(10) 0.0145(3) Uani 1 1 d .
N4 N 0.92561(12) -0.51237(17) 0.57057(12) 0.0256(4) Uani 1 1 d .
O1 O 0.46769(9) 0.40900(13) -0.13339(9) 0.0213(3) Uani 1 1 d .
F1 F 0.63594(7) 0.36563(11) -0.06260(7) 0.0202(2) Uani 1 1 d .
F2 F 0.53438(8) 0.20756(11) -0.16194(8) 0.0231(3) Uani 1 1 d .
S1 S 0.44469(3) 0.18279(5) 0.11291(3) 0.01835(13) Uani 1 1 d .

loop_
_atom_site_aniso_label
_atom_site_aniso_U_11
_atom_site_aniso_U_22
_atom_site_aniso_U_33
_atom_site_aniso_U_23
_atom_site_aniso_U_13
_atom_site_aniso_U_12
C1 0.0285(10) 0.0206(10) 0.0233(10) 0.0056(8) 0.0057(8) 0.0023(8)
C2 0.0271(10) 0.0329(11) 0.0264(10) -0.0009(9) 0.0064(9) 0.0113(9)
C3 0.0209(9) 0.0149(9) 0.0190(9) -0.0006(7) 0.0049(7) 0.0003(7)
C4 0.0222(9) 0.0214(9) 0.0182(9) -0.0012(7) 0.0106(7) 0.0015(7)
C5 0.0227(9) 0.0187(9) 0.0146(8) 0.0000(7) 0.0083(7) -0.0013(7)
C6 0.0186(8) 0.0157(8) 0.0143(8) -0.0004(7) 0.0057(7) -0.0014(7)
C7 0.0201(8) 0.0179(9) 0.0174(8) 0.0009(7) 0.0084(7) -0.0014(7)
C8 0.0234(9) 0.0187(9) 0.0183(9) 0.0022(7) 0.0076(8) -0.0011(7)
C9 0.0179(8) 0.0160(8) 0.0144(8) -0.0023(7) 0.0075(7) -0.0016(7)
C10 0.0192(8) 0.0159(8) 0.0125(8) -0.0016(7) 0.0087(7) -0.0016(7)
C11 0.0180(8) 0.0144(8) 0.0155(8) -0.0022(7) 0.0083(7) -0.0003(7)
C12 0.0200(8) 0.0132(8) 0.0128(8) 0.0000(7) 0.0065(7) -0.0015(7)
C13 0.0211(9) 0.0199(9) 0.0167(8) 0.0018(7) 0.0115(7) 0.0004(7)
C14 0.0199(9) 0.0186(9) 0.0181(8) 0.0009(7) 0.0095(7) 0.0008(7)
C15 0.0184(8) 0.0133(8) 0.0145(8) -0.0026(7) 0.0074(7) -0.0012(7)
C16 0.0189(8) 0.0156(8) 0.0118(8) 0.0004(7) 0.0079(7) -0.0011(7)
C17 0.0149(8) 0.0139(8) 0.0172(8) -0.0020(7) 0.0051(7) -0.0021(7)
C18 0.0213(9) 0.0194(9) 0.0146(8) 0.0001(7) 0.0097(7) 0.0015(7)
C19 0.0204(9) 0.0175(9) 0.0193(9) -0.0008(7) 0.0084(7) 0.0036(7)
C20 0.0167(8) 0.0157(8) 0.0147(8) 0.0012(7) 0.0049(7) 0.0001(7)
C21 0.0177(8) 0.0189(9) 0.0149(8) -0.0014(7) 0.0070(7) -0.0008(7)
C22 0.0179(8) 0.0158(8) 0.0150(8) -0.0020(7) 0.0082(7) -0.0002(7)
C23 0.0194(8) 0.0216(9) 0.0185(9) 0.0004(8) 0.0111(7) 0.0024(7)
B1 0.0178(9) 0.0173(10) 0.0153(9) 0.0007(8) 0.0075(8) 0.0001(8)
N1 0.0264(8) 0.0245(8) 0.0213(8) 0.0042(7) 0.0092(7) 0.0074(7)
N2 0.0196(7) 0.0176(7) 0.0155(7) 0.0026(6) 0.0080(6) 0.0014(6)
N3 0.0181(7) 0.0142(7) 0.0128(7) 0.0005(6) 0.0080(6) -0.0002(6)
N4 0.0283(8) 0.0294(9) 0.0241(8) 0.0087(7) 0.0156(7) 0.0094(7)
O1 0.0217(6) 0.0248(7) 0.0217(7) 0.0098(6) 0.0131(5) 0.0050(5)
F1 0.0199(5) 0.0224(6) 0.0197(5) 0.0032(4) 0.0095(4) -0.0033(4)
F2 0.0308(6) 0.0243(6) 0.0172(5) -0.0035(4) 0.0128(5) -0.0032(5)
S1 0.0189(2) 0.0231(2) 0.0161(2) 0.00667(17) 0.01012(17) 0.00493(17)

loop_
_atom_type_symbol
_atom_type_description
_atom_type_scat_dispersion_real
_atom_type_scat_dispersion_imag
_atom_type_scat_source
C C 0.0181 0.0091 'International Tables Vol C Tables 4.2.6.8 and 6.1.1.4'
H H 0.0000 0.0000 'International Tables Vol C Tables 4.2.6.8 and 6.1.1.4'
B B 0.0090 0.0039 'International Tables Vol C Tables 4.2.6.8 and 6.1.1.4'
N N 0.0311 0.0180 'International Tables Vol C Tables 4.2.6.8 and 6.1.1.4'
O O 0.0492 0.0322 'International Tables Vol C Tables 4.2.6.8 and 6.1.1.4'
F F 0.0727 0.0534 'International Tables Vol C Tables 4.2.6.8 and 6.1.1.4'
S S 0.3331 0.5567 'International Tables Vol C Tables 4.2.6.8 and 6.1.1.4'

loop_
_geom_angle_atom_site_label_1
_geom_angle_atom_site_label_2
_geom_angle_atom_site_label_3
_geom_angle
N1 C3 C8 121.07(17)
N1 C3 C4 121.14(17)
C8 C3 C4 117.78(17)
C5 C4 C3 120.66(18)
C4 C5 C6 121.43(17)
C7 C6 C5 118.00(16)
C7 C6 C9 121.05(16)
C5 C6 C9 120.95(16)
C8 C7 C6 121.62(17)
C7 C8 C3 120.49(17)
O1 C9 N2 123.99(16)
O1 C9 C6 116.44(15)
N2 C9 C6 119.56(16)
N3 C10 N2 126.33(16)
N3 C10 S1 113.59(13)
N2 C10 S1 120.07(13)
C12 C11 C16 121.84(16)
C12 C11 S1 111.03(13)
C16 C11 S1 127.13(14)
C11 C12 C13 120.46(16)
C11 C12 N3 112.88(15)
C13 C12 N3 126.65(16)
C14 C13 C12 117.64(17)
C13 C14 C15 122.38(17)
C16 C15 C14 119.32(16)
C16 C15 C17 119.63(16)
C14 C15 C17 121.03(16)
C11 C16 C15 118.35(16)
C22 C17 C18 118.32(16)
C22 C17 C15 120.74(16)
C18 C17 C15 120.91(16)
C19 C18 C17 121.52(17)
C18 C19 C20 119.19(17)
C21 C20 C19 120.18(16)
C21 C20 C23 118.73(16)
C19 C20 C23 121.05(17)
C22 C21 C20 120.01(17)
C21 C22 C17 120.76(17)
N4 C23 C20 176.9(2)
F2 B1 F1 110.00(16)
F2 B1 O1 110.05(15)
F1 B1 O1 109.19(15)
F2 B1 N3 109.77(15)
F1 B1 N3 110.75(14)
O1 B1 N3 107.03(15)
C3 N1 C1 120.67(17)
C3 N1 C2 120.72(17)
C1 N1 C2 118.59(16)
C9 N2 C10 116.72(15)
C10 N3 C12 112.55(14)
C10 N3 B1 119.36(14)
C12 N3 B1 128.00(15)
C9 O1 B1 124.63(14)
C10 S1 C11 89.93(8)

loop_
_geom_bond_atom_site_label_1
_geom_bond_atom_site_label_2
_geom_bond_distance
C1 N1 1.453(2)
C2 N1 1.454(3)
C3 N1 1.366(2)
C3 C8 1.413(3)
C3 C4 1.421(3)
C4 C5 1.372(3)
C5 C6 1.403(2)
C6 C7 1.399(2)
C6 C9 1.451(2)
C7 C8 1.379(2)
C9 O1 1.317(2)
C9 N2 1.324(2)
C10 N3 1.335(2)
C10 N2 1.343(2)
C10 S1 1.7328(17)
C11 C12 1.387(3)
C11 C16 1.391(2)
C11 S1 1.7374(18)
C12 C13 1.397(2)
C12 N3 1.400(2)
C13 C14 1.386(2)
C14 C15 1.403(3)
C15 C16 1.395(2)
C15 C17 1.485(2)
C17 C22 1.399(2)
C17 C18 1.401(2)
C18 C19 1.385(2)
C19 C20 1.396(3)
C20 C21 1.396(2)
C20 C23 1.440(2)
C21 C22 1.385(2)
C23 N4 1.148(2)
B1 F2 1.376(2)
B1 F1 1.380(2)
B1 O1 1.479(2)
B1 N3 1.553(2)
